data_4325862
loop_
_publ_author_name
'Samit Majumder'
'Sohini Sarkar'
'Sujit Sasmal'
'E. Carolina Sa\~nudo'
'Sasankasekhar Mohanta'

_publ_section_title
;
 Heterobridged Dinuclear, Tetranuclear, Dinuclear-Based 1-D, and
 Heptanuclear-Based 1-D Complexes of Copper(II) Derived from a
 Dinucleating Ligand: Syntheses, Structures, Magnetochemistry,
 Spectroscopy, and Catecholase Activity
;
_journal_name_full 'Inorganic Chemistry'
_journal_page_first 7540
_journal_page_last 7554
_journal_paper_doi 10.1021/ic200409d
_journal_volume 50
_journal_year 2011
_chemical_formula_sum 'C24 H22 Cl2 Cu2 N4 O11'
_chemical_formula_weight 740.44
_chemical_name_systematic
;
 ?
;
_space_group_IT_number 61
_symmetry_cell_setting orthorhombic
_symmetry_space_group_name_Hall '-P 2ac 2ab'
_symmetry_space_group_name_H-M 'P b c a'
_atom_sites_solution_hydrogens geom
_atom_sites_solution_primary direct
_atom_sites_solution_secondary difmap
_audit_creation_method SHELXL-97
_cell_angle_alpha 90.00
_cell_angle_beta 90.00
_cell_angle_gamma 90.00
_cell_formula_units_Z 8
_cell_length_a 17.3516(7)
_cell_length_b 14.5574(6)
_cell_length_c 22.5361(9)
_cell_measurement_temperature 100(2)
_cell_volume 5692.5(4)
_computing_cell_refinement 'Bruker SMART'
_computing_data_collection 'Bruker SMART'
_computing_data_reduction 'Bruker SAINT'
_computing_molecular_graphics 'Bruker SHELXTL'
_computing_publication_material 'Bruker SHELXTL'
_computing_structure_refinement 'SHELXL-97 (Sheldrick, 1997)'
_computing_structure_solution 'SHELXS-97 (Sheldrick, 1990)'
_diffrn_ambient_temperature 100(2)
_diffrn_measured_fraction_theta_full 0.999
_diffrn_measured_fraction_theta_max 0.999
_diffrn_measurement_device_type 'CCD area detector'
_diffrn_measurement_method '\p and \w scans'
_diffrn_radiation_monochromator graphite
_diffrn_radiation_source 'fine-focus sealed tube'
_diffrn_radiation_type MoK\a
_diffrn_radiation_wavelength 0.71073
_diffrn_reflns_av_R_equivalents 0.0748
_diffrn_reflns_av_sigmaI/netI 0.0318
_diffrn_reflns_limit_h_max 20
_diffrn_reflns_limit_h_min -20
_diffrn_reflns_limit_k_max 17
_diffrn_reflns_limit_k_min -17
_diffrn_reflns_limit_l_max 27
_diffrn_reflns_limit_l_min -27
_diffrn_reflns_number 64647
_diffrn_reflns_theta_full 25.38
_diffrn_reflns_theta_max 25.38
_diffrn_reflns_theta_min 1.81
_diffrn_standards_decay_% <1
_exptl_absorpt_coefficient_mu 1.748
_exptl_absorpt_correction_T_max 0.7919
_exptl_absorpt_correction_T_min 0.6996
_exptl_absorpt_correction_type multi-scan
_exptl_absorpt_process_details 'SADABS (Sheldrick, 1996)'
_exptl_crystal_colour green
_exptl_crystal_density_diffrn 1.728
_exptl_crystal_description prism
_exptl_crystal_F_000 2992
_exptl_crystal_size_max 0.22
_exptl_crystal_size_mid 0.18
_exptl_crystal_size_min 0.14
_refine_diff_density_max 0.843
_refine_diff_density_min -1.114
_refine_diff_density_rms 0.102
_refine_ls_extinction_method none
_refine_ls_goodness_of_fit_ref 1.113
_refine_ls_hydrogen_treatment constr
_refine_ls_matrix_type full
_refine_ls_number_parameters 428
_refine_ls_number_reflns 5226
_refine_ls_number_restraints 0
_refine_ls_restrained_S_all 1.113
_refine_ls_R_factor_all 0.0856
_refine_ls_R_factor_gt 0.0635
_refine_ls_shift/su_max 0.001
_refine_ls_shift/su_mean 0.000
_refine_ls_structure_factor_coef Fsqd
_refine_ls_weighting_details 'calc w=1/[\s^2^(Fo^2^)+(0.0266P)^2^+37.6217P] where P=(Fo^2^+2Fc^2^)/3'
_refine_ls_weighting_scheme calc
_refine_ls_wR_factor_gt 0.1274
_refine_ls_wR_factor_ref 0.1380
_reflns_number_gt 4007
_reflns_number_total 5226
_reflns_threshold_expression >2sigma(I)
_cod_data_source_file ic200409d_si_002_2.cif
_cod_data_source_block 2
_cod_database_code 4325862

loop_
_symmetry_equiv_pos_as_xyz
'x, y, z'
'-x+1/2, -y, z+1/2'
'-x, y+1/2, -z+1/2'
'x+1/2, -y+1/2, -z'
'-x, -y, -z'
'x-1/2, y, -z-1/2'
'x, -y-1/2, z-1/2'
'-x-1/2, y-1/2, z'

loop_
_atom_site_label
_atom_site_type_symbol
_atom_site_fract_x
_atom_site_fract_y
_atom_site_fract_z
_atom_site_U_iso_or_equiv
_atom_site_adp_type
_atom_site_occupancy
_atom_site_symmetry_multiplicity
_atom_site_calc_flag
_atom_site_refinement_flags
C1 C 0.4154(3) 0.1167(6) 1.0381(3) 0.0492(19) Uani 1 1 d .
C2 C 0.4937(4) 0.1202(8) 1.0212(3) 0.084(4) Uani 1 1 d .
C3 C 0.5516(4) 0.1173(9) 1.0638(3) 0.094(4) Uani 1 1 d .
H3 H 0.6038 0.1188 1.0512 0.113 Uiso 1 1 calc R
C4 C 0.5362(4) 0.1123(7) 1.1238(3) 0.073(3) Uani 1 1 d .
C5 C 0.4594(4) 0.1134(6) 1.1399(3) 0.054(2) Uani 1 1 d .
H5 H 0.4473 0.1143 1.1810 0.065 Uiso 1 1 calc R
C6 C 0.3988(3) 0.1134(5) 1.0996(3) 0.0421(16) Uani 1 1 d .
C7 C 0.6026(5) 0.1074(7) 1.1691(3) 0.072(2) Uani 1 1 d .
H7A H 0.5833 0.0802 1.2066 0.086 Uiso 1 1 calc R
H7B H 0.6437 0.0669 1.1535 0.086 Uiso 1 1 calc R
C8 C 0.6319(9) 0.1906(8) 1.1803(6) 0.165(8) Uani 1 1 d .
H8A H 0.6473 0.2197 1.1429 0.248 Uiso 1 1 calc R
H8B H 0.6770 0.1845 1.2061 0.248 Uiso 1 1 calc R
H8C H 0.5929 0.2286 1.2000 0.248 Uiso 1 1 calc R
C9 C 0.3218(3) 0.1113(5) 1.1233(2) 0.0371(15) Uani 1 1 d .
H9 H 0.3183 0.1139 1.1653 0.044 Uiso 1 1 calc R
C10 C 0.5175(4) 0.1341(12) 0.9607(3) 0.154(7) Uani 1 1 d .
H10 H 0.5744 0.1413 0.9551 0.185 Uiso 1 1 calc R
C11 C 0.1874(3) 0.1079(5) 1.1334(3) 0.0388(15) Uani 1 1 d .
H11A H 0.1669 0.1714 1.1350 0.047 Uiso 1 1 calc R
H11B H 0.2009 0.0891 1.1743 0.047 Uiso 1 1 calc R
C12 C 0.1261(4) 0.0443(5) 1.1092(3) 0.0448(17) Uani 1 1 d .
H12A H 0.1498 -0.0159 1.1002 0.054 Uiso 1 1 calc R
H12B H 0.0865 0.0344 1.1402 0.054 Uiso 1 1 calc R
C13 C 0.0879(4) 0.0796(5) 1.0549(3) 0.0463(18) Uani 1 1 d .
C14 C 0.0091(4) 0.0948(7) 1.0530(4) 0.080(3) Uani 1 1 d .
H14 H -0.0216 0.0820 1.0870 0.096 Uiso 1 1 calc R
C15 C -0.0246(4) 0.1279(8) 1.0028(4) 0.102(4) Uani 1 1 d .
H15 H -0.0785 0.1392 1.0017 0.122 Uiso 1 1 calc R
C16 C 0.0203(4) 0.1448(7) 0.9537(4) 0.081(3) Uani 1 1 d .
H16 H -0.0023 0.1668 0.9180 0.097 Uiso 1 1 calc R
C17 C 0.0986(4) 0.1294(5) 0.9571(3) 0.0477(18) Uani 1 1 d .
H17 H 0.1297 0.1419 0.9233 0.057 Uiso 1 1 calc R
C18 C 0.5135(6) 0.1983(9) 0.8606(4) 0.063(3) Uani 0.74 1 d P
C19 C 0.4975(4) 0.1479(10) 0.8145(3) 0.118(5) Uani 1 1 d .
H19 H 0.5382 0.1552 0.7835 0.141 Uiso 1 1 calc R
C20 C 0.4186(4) 0.1514(6) 0.7868(3) 0.0514(19) Uani 1 1 d .
C21 C 0.4086(5) 0.1640(9) 0.7263(3) 0.107(4) Uani 1 1 d .
H21 H 0.4525 0.1704 0.7014 0.129 Uiso 1 1 calc R
C22 C 0.3367(5) 0.1673(6) 0.7020(3) 0.064(2) Uani 1 1 d .
H22 H 0.3297 0.1802 0.6610 0.077 Uiso 1 1 calc R
C23 C 0.2769(4) 0.1519(5) 0.7372(3) 0.0526(18) Uani 1 1 d .
H23 H 0.2261 0.1491 0.7215 0.063 Uiso 1 1 calc R
C24 C 0.2899(4) 0.1401(6) 0.7963(3) 0.066(2) Uani 1 1 d .
H24 H 0.2462 0.1328 0.8213 0.079 Uiso 1 1 calc R
C18A C 0.5197(8) 0.0995(11) 0.8533(7) 0.004(3) Uiso 0.26 1 d P
Cl1 Cl 0.25899(8) 0.84593(10) 0.04357(6) 0.0340(3) Uani 1 1 d .
Cl2 Cl 0.11916(11) 0.52474(13) 0.30410(8) 0.0533(5) Uani 1 1 d .
Cu1 Cu 0.24793(4) 0.09707(5) 1.00943(3) 0.02875(18) Uani 1 1 d .
Cu2 Cu 0.36533(4) 0.12837(6) 0.91064(3) 0.0420(2) Uani 1 1 d .
N1 N 0.2575(3) 0.1064(3) 1.09600(19) 0.0333(11) Uani 1 1 d .
N2 N 0.1325(3) 0.0969(4) 1.0070(2) 0.0388(12) Uani 1 1 d .
N3 N 0.3592(3) 0.1380(3) 0.8217(2) 0.0308(11) Uani 1 1 d .
N4 N 0.4749(4) 0.1651(7) 0.9160(3) 0.040(2) Uani 0.63 1 d P
N4A N 0.4778(6) 0.0982(10) 0.9109(5) 0.021(3) Uani 0.37 1 d P
O1 O 0.3596(2) 0.1160(3) 0.99838(16) 0.0429(12) Uani 1 1 d .
O2 O 0.2604(2) 0.0926(3) 0.92480(15) 0.0310(9) Uani 1 1 d .
O3 O 0.3326(3) 0.2832(4) 0.9118(2) 0.0662(16) Uani 1 1 d .
O4 O 0.1821(2) 0.8240(4) 0.05997(19) 0.0541(14) Uani 1 1 d .
O5 O 0.2894(3) 0.7758(3) 0.0060(2) 0.0568(14) Uani 1 1 d .
O6A O 0.3085(15) 0.8167(14) 0.0954(12) 0.051(6) Uani 0.29 1 d P
O7 O 0.2476(6) 0.9231(6) 0.0036(4) 0.049(2) Uani 0.61 1 d P
O8 O 0.1624(4) 0.5234(5) 0.2528(3) 0.111(3) Uani 1 1 d .
O9 O 0.1635(4) 0.5413(4) 0.3569(2) 0.0819(19) Uani 1 1 d .
O10 O 0.0939(5) 0.4326(5) 0.3138(4) 0.097(3) Uani 0.86 1 d P
O11 O 0.0573(4) 0.5866(6) 0.3011(3) 0.092(2) Uani 0.93 1 d P
O6 O 0.3010(6) 0.8685(7) 0.0941(4) 0.056(2) Uani 0.71 1 d P
O7A O 0.2850(8) 0.9361(9) 0.0253(7) 0.045(3) Uani 0.39 1 d P
O10A O 0.034(3) 0.498(4) 0.293(2) 0.095(15) Uiso 0.14 1 d P
O11A O 0.113(2) 0.628(3) 0.2901(18) 0.006(9) Uiso 0.07 1 d P

loop_
_atom_site_aniso_label
_atom_site_aniso_U_11
_atom_site_aniso_U_22
_atom_site_aniso_U_33
_atom_site_aniso_U_23
_atom_site_aniso_U_13
_atom_site_aniso_U_12
C1 0.027(3) 0.095(6) 0.025(3) 0.011(3) 0.000(3) 0.003(3)
C2 0.022(3) 0.209(11) 0.020(3) 0.020(5) -0.002(3) 0.001(5)
C3 0.029(4) 0.219(13) 0.034(4) 0.019(6) -0.006(3) -0.002(6)
C4 0.038(4) 0.149(9) 0.031(4) 0.013(5) -0.009(3) -0.007(5)
C5 0.042(4) 0.098(6) 0.022(3) 0.009(4) -0.002(3) -0.001(4)
C6 0.030(3) 0.070(5) 0.026(3) 0.008(3) 0.000(2) 0.005(3)
C7 0.069(5) 0.104(7) 0.043(4) 0.006(5) -0.014(4) -0.003(5)
C8 0.245(18) 0.087(9) 0.165(13) 0.032(9) -0.147(13) -0.033(10)
C9 0.039(3) 0.053(4) 0.019(3) 0.005(3) 0.006(3) 0.007(3)
C10 0.019(4) 0.41(2) 0.034(4) 0.042(8) -0.001(3) -0.014(7)
C11 0.032(3) 0.055(4) 0.030(3) 0.000(3) 0.011(3) 0.006(3)
C12 0.038(4) 0.048(4) 0.049(4) -0.010(3) 0.025(3) -0.004(3)
C13 0.032(3) 0.060(5) 0.046(4) -0.029(3) 0.011(3) -0.005(3)
C14 0.028(4) 0.145(9) 0.066(5) -0.063(6) 0.012(4) -0.007(5)
C15 0.025(4) 0.205(12) 0.076(6) -0.084(7) -0.009(4) 0.021(5)
C16 0.030(4) 0.151(9) 0.062(5) -0.058(6) -0.013(4) 0.024(5)
C17 0.034(3) 0.068(5) 0.042(4) -0.033(3) -0.008(3) 0.007(3)
C18 0.044(6) 0.108(9) 0.038(5) 0.001(6) 0.012(4) -0.018(6)
C19 0.030(4) 0.289(16) 0.033(4) 0.023(7) 0.009(3) -0.028(7)
C20 0.049(4) 0.082(6) 0.023(3) 0.007(3) 0.001(3) -0.005(4)
C21 0.060(5) 0.233(14) 0.029(4) 0.033(6) 0.002(4) -0.017(7)
C22 0.065(5) 0.097(7) 0.030(4) 0.008(4) -0.012(4) -0.002(5)
C23 0.052(4) 0.066(5) 0.040(4) 0.007(4) -0.021(3) -0.005(4)
C24 0.038(4) 0.121(7) 0.038(4) 0.027(4) -0.005(3) -0.011(4)
Cl1 0.0337(7) 0.0394(8) 0.0288(7) -0.0048(6) 0.0051(6) 0.0013(6)
Cl2 0.0603(11) 0.0509(11) 0.0487(10) 0.0082(8) 0.0020(8) -0.0016(9)
Cu1 0.0217(3) 0.0401(4) 0.0245(3) -0.0034(3) 0.0040(3) 0.0017(3)
Cu2 0.0214(4) 0.0848(6) 0.0198(3) 0.0056(4) 0.0000(3) -0.0011(4)
N1 0.029(2) 0.045(3) 0.025(2) 0.003(2) 0.006(2) 0.007(2)
N2 0.029(3) 0.045(3) 0.043(3) -0.024(2) 0.007(2) 0.000(2)
N3 0.029(2) 0.034(3) 0.029(2) -0.002(2) 0.000(2) 0.000(2)
N4 0.026(4) 0.066(7) 0.027(4) 0.008(5) -0.002(3) 0.001(4)
N4A 0.018(6) 0.025(7) 0.019(6) -0.002(6) 0.004(5) 0.004(5)
O1 0.022(2) 0.088(4) 0.0187(19) 0.005(2) 0.0013(16) 0.001(2)
O2 0.027(2) 0.045(2) 0.0213(18) -0.0022(17) 0.0026(15) 0.0020(18)
O3 0.081(4) 0.071(4) 0.046(3) -0.027(3) 0.015(3) -0.024(3)
O4 0.025(2) 0.096(4) 0.042(3) -0.025(3) 0.0079(19) -0.002(2)
O5 0.047(3) 0.045(3) 0.078(3) -0.022(3) 0.030(3) 0.000(2)
O6A 0.048(12) 0.048(13) 0.057(12) 0.016(13) -0.017(9) -0.020(12)
O7 0.055(6) 0.042(5) 0.051(6) 0.005(4) 0.004(5) 0.008(5)
O8 0.117(6) 0.158(7) 0.057(4) 0.065(4) 0.037(4) 0.070(5)
O9 0.099(5) 0.091(5) 0.055(3) 0.023(3) -0.024(3) 0.014(4)
O10 0.115(7) 0.071(5) 0.103(6) 0.029(4) -0.041(5) -0.033(5)
O11 0.099(5) 0.118(6) 0.059(4) 0.010(4) -0.008(4) 0.061(5)
O6 0.039(4) 0.089(7) 0.038(4) -0.012(6) -0.005(3) -0.013(6)
O7A 0.042(8) 0.022(6) 0.071(11) -0.006(7) 0.011(7) 0.007(6)

loop_
_atom_type_symbol
_atom_type_description
_atom_type_scat_dispersion_real
_atom_type_scat_dispersion_imag
_atom_type_scat_source
C C 0.0033 0.0016 'International Tables Vol C Tables 4.2.6.8 and 6.1.1.4'
H H 0.0000 0.0000 'International Tables Vol C Tables 4.2.6.8 and 6.1.1.4'
N N 0.0061 0.0033 'International Tables Vol C Tables 4.2.6.8 and 6.1.1.4'
O O 0.0106 0.0060 'International Tables Vol C Tables 4.2.6.8 and 6.1.1.4'
Cl Cl 0.1484 0.1585 'International Tables Vol C Tables 4.2.6.8 and 6.1.1.4'
Cu Cu 0.3201 1.2651 'International Tables Vol C Tables 4.2.6.8 and 6.1.1.4'

loop_
_geom_angle_atom_site_label_1
_geom_angle_atom_site_label_2
_geom_angle_atom_site_label_3
_geom_angle
_geom_angle_site_symmetry_1
_geom_angle_site_symmetry_3
O1 C1 C2 121.5(5) . .
O1 C1 C6 121.0(5) . .
C2 C1 C6 117.5(6) . .
C3 C2 C1 120.4(6) . .
C3 C2 C10 116.8(6) . .
C1 C2 C10 122.6(6) . .
C4 C3 C2 122.6(7) . .
C3 C4 C5 116.3(6) . .
C3 C4 C7 120.5(7) . .
C5 C4 C7 123.1(6) . .
C4 C5 C6 123.9(6) . .
C5 C6 C1 119.1(6) . .
C5 C6 C9 117.3(5) . .
C1 C6 C9 123.5(5) . .
C8 C7 C4 111.5(9) . .
N1 C9 C6 129.3(5) . .
N4 C10 N4A 41.8(6) . .
N4 C10 C2 127.3(8) . .
N4A C10 C2 124.0(10) . .
N1 C11 C12 111.4(5) . .
C13 C12 C11 113.5(6) . .
N2 C13 C14 120.8(7) . .
N2 C13 C12 117.9(5) . .
C14 C13 C12 121.3(7) . .
C15 C14 C13 120.3(8) . .
C14 C15 C16 119.3(7) . .
C15 C16 C17 119.0(8) . .
N2 C17 C16 122.0(7) . .
C19 C18 C18A 50.7(9) . .
C19 C18 N4 112.9(10) . .
C18A C18 N4 78.9(9) . .
C19 C18 N4A 88.6(9) . .
C18A C18 N4A 49.3(8) . .
N4 C18 N4A 29.6(5) . .
C18A C19 C18 71.2(10) . .
C18A C19 C20 128.4(11) . .
C18 C19 C20 120.4(10) . .
N3 C20 C21 120.8(7) . .
N3 C20 C19 117.4(5) . .
C21 C20 C19 121.8(7) . .
C22 C21 C20 121.0(7) . .
C23 C22 C21 118.0(7) . .
C22 C23 C24 118.5(7) . .
N3 C24 C23 125.0(7) . .
C19 C18A C18 58.0(10) . .
C19 C18A N4A 119.4(13) . .
C18 C18A N4A 83.0(10) . .
C19 C18A N4 96.8(11) . .
C18 C18A N4 51.7(7) . .
N4A C18A N4 31.3(6) . .
O6 Cl1 O4 109.4(5) . .
O6 Cl1 O5 117.4(5) . .
O4 Cl1 O5 109.9(3) . .
O6 Cl1 O7A 81.7(7) . .
O4 Cl1 O7A 124.7(6) . .
O5 Cl1 O7A 111.4(6) . .
O6 Cl1 O7 113.4(6) . .
O4 Cl1 O7 101.9(5) . .
O5 Cl1 O7 103.6(4) . .
O7A Cl1 O7 33.5(5) . .
O6 Cl1 O6A 30.2(7) . .
O4 Cl1 O6A 105.6(10) . .
O5 Cl1 O6A 92.7(10) . .
O7A Cl1 O6A 107.3(10) . .
O7 Cl1 O6A 140.7(9) . .
O8 Cl2 O11 112.6(4) . .
O8 Cl2 O10 106.4(5) . .
O11 Cl2 O10 112.1(5) . .
O8 Cl2 O9 113.9(4) . .
O11 Cl2 O9 110.0(4) . .
O10 Cl2 O9 101.2(4) . .
O8 Cl2 O10A 112.2(19) . .
O11 Cl2 O10A 55(2) . .
O10 Cl2 O10A 60(2) . .
O9 Cl2 O10A 133.6(19) . .
O8 Cl2 O11A 83.0(16) . .
O11 Cl2 O11A 46.6(16) . .
O10 Cl2 O11A 158.2(16) . .
O9 Cl2 O11A 92.4(16) . .
O10A Cl2 O11A 98(3) . .
O2 Cu1 N1 168.49(18) . .
O2 Cu1 O1 76.61(15) . .
N1 Cu1 O1 91.88(18) . .
O2 Cu1 N2 94.93(18) . .
N1 Cu1 N2 96.4(2) . .
O1 Cu1 N2 168.1(2) . .
O2 Cu1 O7 85.1(2) . 1_546
N1 Cu1 O7 97.0(3) . 1_546
O1 Cu1 O7 97.8(3) . 1_546
N2 Cu1 O7 89.7(3) . 1_546
O2 Cu1 O5 91.78(17) . 8_656
N1 Cu1 O5 88.97(18) . 8_656
O1 Cu1 O5 95.61(18) . 8_656
N2 Cu1 O5 76.07(18) . 8_656
O7 Cu1 O5 165.1(2) 1_546 8_656
O2 Cu1 Cu2 37.37(11) . .
N1 Cu1 Cu2 131.18(14) . .
O1 Cu1 Cu2 39.78(11) . .
N2 Cu1 Cu2 130.36(15) . .
O7 Cu1 Cu2 96.5(2) 1_546 .
O5 Cu1 Cu2 89.72(12) 8_656 .
O2 Cu1 Cu1 88.01(12) . 8_655
N1 Cu1 Cu1 93.92(15) . 8_655
O1 Cu1 Cu1 97.47(15) . 8_655
N2 Cu1 Cu1 90.49(15) . 8_655
O7 Cu1 Cu1 3.1(2) 1_546 8_655
O5 Cu1 Cu1 166.49(10) 8_656 8_655
Cu2 Cu1 Cu1 98.21(2) . 8_655
O2 Cu2 N4 166.9(3) . .
O2 Cu2 O1 76.26(15) . .
N4 Cu2 O1 90.7(3) . .
O2 Cu2 N4A 149.9(4) . .
N4 Cu2 N4A 28.6(4) . .
O1 Cu2 N4A 91.5(3) . .
O2 Cu2 N3 97.74(17) . .
N4 Cu2 N3 95.3(3) . .
O1 Cu2 N3 173.99(18) . .
N4A Cu2 N3 94.0(4) . .
O2 Cu2 O3 91.66(18) . .
N4 Cu2 O3 88.4(3) . .
O1 Cu2 O3 93.67(19) . .
N4A Cu2 O3 116.8(4) . .
N3 Cu2 O3 86.05(18) . .
O2 Cu2 Cu1 37.38(10) . .
N4 Cu2 Cu1 129.6(2) . .
O1 Cu2 Cu1 39.41(11) . .
N4A Cu2 Cu1 128.0(3) . .
N3 Cu2 Cu1 134.59(14) . .
O3 Cu2 Cu1 88.46(12) . .
C9 N1 C11 116.3(5) . .
C9 N1 Cu1 123.9(4) . .
C11 N1 Cu1 119.8(4) . .
C13 N2 C17 118.7(6) . .
C13 N2 Cu1 123.4(4) . .
C17 N2 Cu1 117.1(4) . .
C20 N3 C24 116.6(5) . .
C20 N3 Cu2 124.6(4) . .
C24 N3 Cu2 118.5(4) . .
N4A N4 C10 74.0(12) . .
N4A N4 C18 101.5(11) . .
C10 N4 C18 119.6(8) . .
N4A N4 C18A 52.1(10) . .
C10 N4 C18A 99.7(9) . .
C18 N4 C18A 49.4(7) . .
N4A N4 Cu2 77.0(9) . .
C10 N4 Cu2 119.3(7) . .
C18 N4 Cu2 117.7(6) . .
C18A N4 Cu2 102.4(6) . .
N4 N4A C10 64.3(11) . .
N4 N4A C18A 96.6(13) . .
C10 N4A C18A 116.7(10) . .
N4 N4A C18 48.9(8) . .
C10 N4A C18 91.8(9) . .
C18A N4A C18 47.7(8) . .
N4 N4A Cu2 74.4(9) . .
C10 N4A Cu2 113.3(8) . .
C18A N4A Cu2 118.1(9) . .
C18 N4A Cu2 98.3(6) . .
C1 O1 Cu1 129.5(4) . .
C1 O1 Cu2 129.6(4) . .
Cu1 O1 Cu2 100.81(17) . .
Cu2 O2 Cu1 105.25(17) . .
O6 O6A Cl1 66(2) . .
O7A O7 Cl1 72.9(13) . .
Cl2 O10 O10A 64(2) . .
O11A O11 O10A 135(3) . .
O11A O11 Cl2 73(2) . .
O10A O11 Cl2 68(2) . .
O6A O6 Cl1 84(2) . .
O7 O7A Cl1 73.6(13) . .
O11 O10A O10 111(3) . .
O11 O10A Cl2 57(2) . .
O10 O10A Cl2 56.2(19) . .
O11 O11A Cl2 60(2) . .

loop_
_geom_bond_atom_site_label_1
_geom_bond_atom_site_label_2
_geom_bond_distance
_geom_bond_site_symmetry_2
C1 O1 1.320(7) .
C1 C2 1.412(9) .
C1 C6 1.415(8) .
C2 C3 1.392(9) .
C2 C10 1.438(10) .
C3 C4 1.380(10) .
C4 C5 1.382(10) .
C4 C7 1.540(10) .
C5 C6 1.390(8) .
C6 C9 1.441(8) .
C7 C8 1.338(14) .
C9 N1 1.276(7) .
C10 N4 1.328(11) .
C10 N4A 1.416(15) .
C11 N1 1.479(7) .
C11 C12 1.513(9) .
C12 C13 1.484(10) .
C13 N2 1.351(8) .
C13 C14 1.386(9) .
C14 C15 1.363(13) .
C15 C16 1.375(13) .
C16 C17 1.379(9) .
C17 N2 1.355(8) .
C18 C19 1.300(14) .
C18 C18A 1.45(2) .
C18 N4 1.498(12) .
C18 N4A 1.948(17) .
C19 C18A 1.187(18) .
C19 C20 1.506(10) .
C20 N3 1.311(8) .
C20 C21 1.387(9) .
C21 C22 1.364(11) .
C22 C23 1.326(10) .
C23 C24 1.363(9) .
C24 N3 1.333(8) .
C18A N4A 1.489(18) .
C18A N4 1.875(18) .
Cl1 O6 1.390(10) .
Cl1 O4 1.421(4) .
Cl1 O5 1.427(4) .
Cl1 O7A 1.448(14) .
Cl1 O7 1.454(9) .
Cl1 O6A 1.51(2) .
Cl2 O8 1.378(6) .
Cl2 O11 1.403(6) .
Cl2 O10 1.427(7) .
Cl2 O9 1.437(6) .
Cl2 O10A 1.54(5) .
Cl2 O11A 1.54(4) .
Cu1 O2 1.921(3) .
Cu1 N1 1.963(4) .
Cu1 O1 1.972(4) .
Cu1 N2 2.004(5) .
Cu1 O7 2.536(9) 1_546
Cu1 O5 2.683(5) 8_656
Cu1 Cu2 3.0519(9) .
Cu1 Cu1 7.2791(3) 8_655
Cu2 O2 1.920(4) .
Cu2 N4 1.978(8) .
Cu2 O1 1.988(4) .
Cu2 N4A 2.001(11) .
Cu2 N3 2.012(5) .
Cu2 O3 2.325(6) .
N4 N4A 0.982(13) .
O6A O6 0.765(18) .
O7 O7A 0.835(13) .
O10 O10A 1.49(5) .
O11 O11A 1.17(4) .
O11 O10A 1.36(5) .
